data_7039594
loop_
_publ_author_name
'Kljun, Jakob'
'Anko, Maja'
'Traven, Katja'
'Sinreih, Ma\<sa'
'Pavli\<c, Renata'
'Per\<si\<c, \<Spela'
'Ude, \<Ziga'
'Codina, Elisa Esteve'
'Stojan, Jure'
'Lani\<snik Ri\<zner, Tea'
'Turel, Iztok'

_publ_section_title
;
 Pyrithione-based ruthenium complexes as inhibitors of aldo-keto reductase
 1C enzymes and anticancer agents.
;
_journal_issue 29
_journal_name_full 'Dalton transactions (Cambridge, England : 2003)'
_journal_page_first 11791
_journal_page_last 11800
_journal_paper_doi 10.1039/c6dt00668j
_journal_volume 45
_journal_year 2016
_chemical_formula_moiety 'C15 H18 Cl N O2 Ru'
_chemical_formula_sum 'C15 H18 Cl N O2 Ru'
_chemical_formula_weight 380.82
_space_group_crystal_system monoclinic
_space_group_IT_number 14
_space_group_name_Hall '-P 2yn'
_space_group_name_H-M_alt 'P 1 21/n 1'
_symmetry_space_group_name_Hall '-P 2yn'
_symmetry_space_group_name_H-M 'P 1 21/n 1'
_atom_sites_solution_hydrogens geom
_audit_creation_method SHELXL-2014/7
_audit_update_record
;
2015-12-27 deposited with the CCDC.
2016-06-20 downloaded from the CCDC.
;
_cell_angle_alpha 90
_cell_angle_beta 91.866(2)
_cell_angle_gamma 90
_cell_formula_units_Z 4
_cell_length_a 6.37480(10)
_cell_length_b 15.2882(3)
_cell_length_c 15.5899(3)
_cell_measurement_reflns_used 1228
_cell_measurement_temperature 150(2)
_cell_measurement_theta_max 29.5482
_cell_measurement_theta_min 3.0842
_cell_volume 1518.57(5)
_computing_cell_refinement
;
CrysAlisPro, Agilent Technologies,
Version 1.171.36.28 (release 01-02-2013 CrysAlis171 .NET)
(compiled Feb  1 2013,16:14:44)
;
_computing_data_collection
;
CrysAlisPro, Agilent Technologies,
Version 1.171.36.28 (release 01-02-2013 CrysAlis171 .NET)
(compiled Feb  1 2013,16:14:44)
;
_computing_data_reduction
;
CrysAlisPro, Agilent Technologies,
Version 1.171.36.28 (release 01-02-2013 CrysAlis171 .NET)
(compiled Feb  1 2013,16:14:44)
;
_computing_structure_refinement 'SHELXL-2014/7 (Sheldrick, 2014)'
_computing_structure_solution 'SIR92 (Altomare et al., 1993)'
_diffrn_ambient_temperature 150(2)
_diffrn_measured_fraction_theta_full 0.999
_diffrn_measured_fraction_theta_max 0.999
_diffrn_measurement_device_type 'SuperNova, Dual, Mo at zero, Atlas'
_diffrn_measurement_method '\w scans'
_diffrn_radiation_monochromator mirror
_diffrn_radiation_source 'SuperNova (Mo) X-ray Source'
_diffrn_radiation_type 'Mo K\a'
_diffrn_radiation_wavelength 0.71073
_diffrn_reflns_av_R_equivalents 0.0441
_diffrn_reflns_av_unetI/netI 0.0318
_diffrn_reflns_Laue_measured_fraction_full 0.999
_diffrn_reflns_Laue_measured_fraction_max 0.999
_diffrn_reflns_limit_h_max 8
_diffrn_reflns_limit_h_min -8
_diffrn_reflns_limit_k_max 19
_diffrn_reflns_limit_k_min -19
_diffrn_reflns_limit_l_max 20
_diffrn_reflns_limit_l_min -20
_diffrn_reflns_number 16431
_diffrn_reflns_point_group_measured_fraction_full 0.999
_diffrn_reflns_point_group_measured_fraction_max 0.999
_diffrn_reflns_theta_full 25.242
_diffrn_reflns_theta_max 27.481
_diffrn_reflns_theta_min 2.935
_exptl_absorpt_coefficient_mu 1.208
_exptl_absorpt_correction_T_max 1.0433
_exptl_absorpt_correction_T_min 0.8638
_exptl_absorpt_correction_type multi-scan
_exptl_absorpt_process_details
;
CrysAlisPro, Agilent Technologies,
Version 1.171.36.28 (release 01-02-2013 CrysAlis171 .NET)
(compiled Feb  1 2013,16:14:44)
Empirical absorption correction using spherical harmonics,
 implemented in SCALE3 ABSPACK scaling algorithm.
;
_exptl_crystal_colour yellow
_exptl_crystal_density_diffrn 1.666
_exptl_crystal_description needle
_exptl_crystal_F_000 768
_exptl_crystal_size_max 0.600
_exptl_crystal_size_mid 0.150
_exptl_crystal_size_min 0.150
_refine_diff_density_max 0.475
_refine_diff_density_min -0.465
_refine_diff_density_rms 0.078
_refine_ls_extinction_method none
_refine_ls_goodness_of_fit_ref 1.063
_refine_ls_hydrogen_treatment constr
_refine_ls_matrix_type full
_refine_ls_number_parameters 184
_refine_ls_number_reflns 3490
_refine_ls_number_restraints 0
_refine_ls_restrained_S_all 1.063
_refine_ls_R_factor_all 0.0311
_refine_ls_R_factor_gt 0.0244
_refine_ls_shift/su_max 0.000
_refine_ls_shift/su_mean 0.000
_refine_ls_structure_factor_coef Fsqd
_refine_ls_weighting_details 'w=1/[\s^2^(Fo^2^)+(0.0244P)^2^+0.8871P] where P=(Fo^2^+2Fc^2^)/3'
_refine_ls_weighting_scheme calc
_refine_ls_wR_factor_gt 0.0576
_refine_ls_wR_factor_ref 0.0616
_reflns_Friedel_coverage 0.000
_reflns_number_gt 3044
_reflns_number_total 3490
_reflns_threshold_expression 'I > 2\s(I)'
_cod_data_source_file c6dt00668j2.cif
_cod_data_source_block mo132
_cod_depositor_comments 'Adding full bibliography for 7039593--7039596.cif.'
_cod_database_code 7039594
_shelx_shelxl_version_number 2014/7
_shelx_space_group_comment
;
The symmetry employed for this shelxl refinement is uniquely defined
by the following loop, which should always be used as a source of
symmetry information in preference to the above space-group names.
They are only intended as comments.
;
_shelx_estimated_absorpt_t_min 0.531
_shelx_estimated_absorpt_t_max 0.840

loop_
_space_group_symop_operation_xyz
'x, y, z'
'-x+1/2, y+1/2, -z+1/2'
'-x, -y, -z'
'x-1/2, -y-1/2, z-1/2'

loop_
_atom_site_label
_atom_site_type_symbol
_atom_site_fract_x
_atom_site_fract_y
_atom_site_fract_z
_atom_site_U_iso_or_equiv
_atom_site_adp_type
_atom_site_occupancy
_atom_site_site_symmetry_order
_atom_site_calc_flag
_atom_site_refinement_flags_posn
_atom_site_refinement_flags_adp
Ru1 Ru 0.11423(3) 0.32604(2) 0.20568(2) 0.01635(7) Uani 1 1 d . .
Cl1 Cl 0.17428(10) 0.48069(4) 0.22732(4) 0.02766(14) Uani 1 1 d . .
O1 O 0.3890(3) 0.32754(10) 0.13767(10) 0.0226(3) Uani 1 1 d . .
O2 O 0.0049(2) 0.36131(10) 0.08364(9) 0.0209(3) Uani 1 1 d . .
C2 C 0.1578(3) 0.37982(13) 0.03202(13) 0.0140(4) Uani 1 1 d . .
N1 N 0.3584(3) 0.36256(12) 0.05949(12) 0.0223(4) Uani 1 1 d . .
C14 C 0.1784(4) 0.19405(14) 0.24511(15) 0.0226(5) Uani 1 1 d . .
H14 H 0.2847 0.1550 0.2277 0.027 Uiso 1 1 calc R U
C12 C -0.1710(4) 0.25608(14) 0.22686(14) 0.0210(5) Uani 1 1 d . .
H12 H -0.3028 0.2592 0.1968 0.025 Uiso 1 1 calc R U
C17 C -0.0614(4) 0.14246(15) 0.11841(15) 0.0265(5) Uani 1 1 d . .
H17 H -0.1569 0.1780 0.0800 0.032 Uiso 1 1 calc R U
C19 C 0.1346(5) 0.12225(18) 0.06870(18) 0.0392(7) Uani 1 1 d . .
H19A H 0.2095 0.1768 0.0571 0.059 Uiso 1 1 calc R U
H19B H 0.0942 0.0939 0.0143 0.059 Uiso 1 1 calc R U
H19C H 0.2263 0.0831 0.1027 0.059 Uiso 1 1 calc R U
C5 C 0.4909(4) 0.41270(14) -0.07213(15) 0.0237(5) Uani 1 1 d . .
H5 H 0.6057 0.4240 -0.1079 0.028 Uiso 1 1 calc R U
C3 C 0.1219(4) 0.41473(14) -0.04940(14) 0.0220(5) Uani 1 1 d . .
H3 H -0.0175 0.4270 -0.0692 0.026 Uiso 1 1 calc R U
C13 C -0.0177(4) 0.19559(14) 0.19937(14) 0.0206(5) Uani 1 1 d . .
C15 C 0.2185(4) 0.25005(14) 0.31663(14) 0.0244(5) Uani 1 1 d . .
H15 H 0.3505 0.2474 0.3466 0.029 Uiso 1 1 calc R U
C4 C 0.2854(4) 0.43148(14) -0.10102(14) 0.0232(5) Uani 1 1 d . .
H4 H 0.2602 0.4558 -0.1565 0.028 Uiso 1 1 calc R U
C6 C 0.5247(4) 0.37801(14) 0.00793(15) 0.0220(5) Uani 1 1 d . .
H6 H 0.6634 0.3646 0.0279 0.026 Uiso 1 1 calc R U
C11 C -0.1314(4) 0.31160(15) 0.29779(14) 0.0234(5) Uani 1 1 d . .
H11 H -0.2371 0.3510 0.3153 0.028 Uiso 1 1 calc R U
C10 C 0.0654(4) 0.30915(14) 0.34339(14) 0.0232(5) Uani 1 1 d . .
C16 C 0.1121(5) 0.37202(17) 0.41573(15) 0.0354(6) Uani 1 1 d . .
H16A H 0.0635 0.3472 0.4695 0.053 Uiso 1 1 calc R U
H16B H 0.0396 0.4275 0.4041 0.053 Uiso 1 1 calc R U
H16C H 0.2637 0.3824 0.4207 0.053 Uiso 1 1 calc R U
C18 C -0.1794(5) 0.05833(17) 0.14096(18) 0.0383(7) Uani 1 1 d . .
H18A H -0.0896 0.0217 0.1784 0.057 Uiso 1 1 calc R U
H18B H -0.2164 0.0262 0.0882 0.057 Uiso 1 1 calc R U
H18C H -0.3077 0.0734 0.1707 0.057 Uiso 1 1 calc R U

loop_
_atom_site_aniso_label
_atom_site_aniso_U_11
_atom_site_aniso_U_22
_atom_site_aniso_U_33
_atom_site_aniso_U_23
_atom_site_aniso_U_13
_atom_site_aniso_U_12
Ru1 0.01520(10) 0.01732(10) 0.01639(10) 0.00402(6) -0.00150(7) 0.00017(7)
Cl1 0.0362(4) 0.0195(3) 0.0273(3) 0.0020(2) 0.0008(2) -0.0055(2)
O1 0.0156(8) 0.0315(9) 0.0206(8) 0.0107(6) -0.0008(6) 0.0036(6)
O2 0.0147(8) 0.0285(8) 0.0194(7) 0.0061(6) -0.0016(6) 0.0013(7)
C2 0.0135(10) 0.0136(9) 0.0150(9) 0.0010(7) 0.0005(8) -0.0007(8)
N1 0.0239(11) 0.0218(9) 0.0212(9) 0.0009(7) -0.0004(8) 0.0019(8)
C14 0.0239(13) 0.0193(11) 0.0247(11) 0.0085(9) -0.0006(10) 0.0033(9)
C12 0.0171(12) 0.0232(11) 0.0226(11) 0.0057(9) 0.0003(9) -0.0030(9)
C17 0.0303(14) 0.0247(12) 0.0243(11) -0.0007(9) -0.0022(10) -0.0028(10)
C19 0.0466(18) 0.0386(15) 0.0327(14) -0.0106(12) 0.0066(13) -0.0021(13)
C5 0.0268(13) 0.0212(11) 0.0234(11) -0.0018(9) 0.0064(10) -0.0018(10)
C3 0.0223(13) 0.0235(11) 0.0201(11) 0.0031(9) -0.0038(9) 0.0017(9)
C13 0.0220(12) 0.0180(10) 0.0218(11) 0.0040(8) 0.0004(9) -0.0017(9)
C15 0.0247(13) 0.0247(11) 0.0233(11) 0.0114(9) -0.0070(10) -0.0036(10)
C4 0.0287(13) 0.0232(11) 0.0177(10) 0.0012(9) 0.0002(9) 0.0014(10)
C6 0.0179(12) 0.0214(11) 0.0269(11) -0.0021(9) 0.0014(9) 0.0016(9)
C11 0.0255(13) 0.0236(12) 0.0216(11) 0.0034(9) 0.0056(10) -0.0017(9)
C10 0.0299(14) 0.0223(11) 0.0173(10) 0.0055(8) 0.0006(9) -0.0048(10)
C16 0.0476(18) 0.0380(14) 0.0203(11) -0.0007(11) -0.0022(11) -0.0047(13)
C18 0.0450(18) 0.0326(14) 0.0372(15) -0.0075(11) 0.0003(13) -0.0141(13)

loop_
_atom_type_symbol
_atom_type_description
_atom_type_scat_dispersion_real
_atom_type_scat_dispersion_imag
_atom_type_scat_source
C C 0.0033 0.0016 'International Tables Vol C Tables 4.2.6.8 and 6.1.1.4'
H H 0.0000 0.0000 'International Tables Vol C Tables 4.2.6.8 and 6.1.1.4'
N N 0.0061 0.0033 'International Tables Vol C Tables 4.2.6.8 and 6.1.1.4'
O O 0.0106 0.0060 'International Tables Vol C Tables 4.2.6.8 and 6.1.1.4'
Cl Cl 0.1484 0.1585 'International Tables Vol C Tables 4.2.6.8 and 6.1.1.4'
Ru Ru -1.2594 0.8363 'International Tables Vol C Tables 4.2.6.8 and 6.1.1.4'

loop_
_geom_angle_atom_site_label_1
_geom_angle_atom_site_label_2
_geom_angle_atom_site_label_3
_geom_angle
O2 Ru1 O1 78.05(6)
O2 Ru1 C12 90.54(7)
O1 Ru1 C12 144.84(8)
O2 Ru1 C14 124.21(8)
O1 Ru1 C14 90.03(8)
C12 Ru1 C14 68.99(9)
O2 Ru1 C13 94.54(7)
O1 Ru1 C13 108.65(8)
C12 Ru1 C13 38.51(9)
C14 Ru1 C13 38.45(9)
O2 Ru1 C15 162.66(8)
O1 Ru1 C15 99.86(8)
C12 Ru1 C15 81.35(9)
C14 Ru1 C15 38.49(9)
C13 Ru1 C15 69.61(8)
O2 Ru1 C11 113.88(8)
O1 Ru1 C11 167.86(7)
C12 Ru1 C11 38.15(8)
C14 Ru1 C11 81.35(9)
C13 Ru1 C11 69.44(9)
C15 Ru1 C11 68.10(9)
O2 Ru1 C10 150.81(8)
O1 Ru1 C10 130.50(8)
C12 Ru1 C10 69.07(9)
C14 Ru1 C10 68.95(9)
C13 Ru1 C10 82.47(8)
C15 Ru1 C10 37.51(9)
C11 Ru1 C10 38.04(9)
O2 Ru1 Cl1 85.46(5)
O1 Ru1 Cl1 85.87(5)
C12 Ru1 Cl1 126.70(6)
C14 Ru1 Cl1 148.47(6)
C13 Ru1 Cl1 165.18(7)
C15 Ru1 Cl1 111.68(6)
C11 Ru1 Cl1 96.98(6)
C10 Ru1 Cl1 90.30(6)
N1 O1 Ru1 111.63(13)
C2 O2 Ru1 112.53(12)
O2 C2 N1 118.25(18)
O2 C2 C3 122.6(2)
N1 C2 C3 119.1(2)
O1 N1 C2 118.11(19)
O1 N1 C6 120.63(19)
C2 N1 C6 121.23(19)
C13 C14 C15 121.1(2)
C13 C14 Ru1 71.56(12)
C15 C14 Ru1 71.71(12)
C11 C12 C13 121.4(2)
C11 C12 Ru1 71.92(13)
C13 C12 Ru1 71.55(13)
C13 C17 C19 113.6(2)
C13 C17 C18 109.6(2)
C19 C17 C18 111.3(2)
C6 C5 C4 119.4(2)
C4 C3 C2 120.4(2)
C14 C13 C12 117.5(2)
C14 C13 C17 122.9(2)
C12 C13 C17 119.3(2)
C14 C13 Ru1 69.99(12)
C12 C13 Ru1 69.93(12)
C17 C13 Ru1 126.20(16)
C10 C15 C14 120.8(2)
C10 C15 Ru1 72.20(12)
C14 C15 Ru1 69.80(12)
C3 C4 C5 119.8(2)
C5 C6 N1 120.0(2)
C12 C11 C10 120.6(2)
C12 C11 Ru1 69.93(13)
C10 C11 Ru1 71.91(14)
C15 C10 C11 118.6(2)
C15 C10 C16 120.8(2)
C11 C10 C16 120.5(2)
C15 C10 Ru1 70.30(13)
C11 C10 Ru1 70.05(13)
C16 C10 Ru1 128.86(16)

loop_
_geom_bond_atom_site_label_1
_geom_bond_atom_site_label_2
_geom_bond_distance
Ru1 O2 2.0762(14)
Ru1 O1 2.0768(17)
Ru1 C12 2.144(2)
Ru1 C14 2.145(2)
Ru1 C13 2.165(2)
Ru1 C15 2.170(2)
Ru1 C11 2.170(2)
Ru1 C10 2.195(2)
Ru1 Cl1 2.4170(6)
O1 N1 1.340(2)
O2 C2 1.315(3)
C2 N1 1.361(3)
C2 C3 1.389(3)
N1 C6 1.372(3)
C14 C13 1.419(3)
C14 C15 1.422(3)
C12 C11 1.410(3)
C12 C13 1.422(3)
C17 C13 1.519(3)
C17 C19 1.524(4)
C17 C18 1.537(3)
C5 C6 1.367(3)
C5 C4 1.401(3)
C3 C4 1.362(3)
C15 C10 1.403(3)
C11 C10 1.422(3)
C10 C16 1.504(3)
